data_4030926
loop_
_publ_author_name
'N\"ather, C.'
'R\"ohnert, D.'
'Bensch, W.'

_publ_section_title
;
 Synthesis, crystal structure and low-temperature X-ray investigations of
 K~3~Cu~8~Se~6~
;
_journal_coden_ASTM EJSCE5
_journal_issue 8-9
_journal_name_full
;
 European Journal of Solid State and Inorganic Chemistry
;
_journal_page_first 565
_journal_page_last 577
_journal_paper_doi 10.1016/S0992-4361(99)80019-8
_journal_volume 35
_journal_year 1998
_chemical_formula_sum 'Cu8 K3 Se6'
_chemical_formula_weight 1099.38
_space_group_IT_number 12
_symmetry_cell_setting monoclinic
_symmetry_Int_Tables_number 12
_symmetry_space_group_name_Hall '-C 2y'
_symmetry_space_group_name_H-M 'C 1 2/m 1'
_cell_angle_alpha 90
_cell_angle_beta 103.95(1)
_cell_angle_gamma 90
_cell_formula_units_Z 2
_cell_length_a 17.879(5)
_cell_length_b 3.958(1)
_cell_length_c 10.029(2)
_cell_volume 688.8(3)
_diffrn_ambient_temperature 150
_diffrn_radiation_probe x-ray
_diffrn_radiation_type MoK\a
_diffrn_radiation_wavelength 0.71073
_exptl_absorpt_coefficient_mu 28.82
_exptl_crystal_density_diffrn 5.301
_exptl_crystal_F_000 986
_refine_ls_goodness_of_fit_ref 1.1
_refine_ls_number_parameters 54
_refine_ls_number_reflns 908
_refine_ls_R_factor_gt 0.0237
_refine_ls_wR_factor_gt 0.0533
_cod_data_source_file EJSSIC-1998-35-565-577-2.cif
_cod_data_source_block K3Cu8Se6-150K
_cod_original_sg_symbol_H-M 'C 2/m'
_cod_database_code 4030926

loop_
_symmetry_equiv_pos_site_id
_symmetry_equiv_pos_as_xyz
1 x,y,z
2 -x,y,-z
3 -x,-y,-z
4 x,-y,z
5 1/2+x,1/2+y,z
6 1/2-x,1/2+y,-z
7 1/2-x,1/2-y,-z
8 1/2+x,1/2-y,z

loop_
_atom_site_label
_atom_site_type_symbol
_atom_site_thermal_displace_type
_atom_site_fract_x
_atom_site_fract_y
_atom_site_fract_z
_atom_site_occupancy
_atom_site_U_iso_or_equiv
_atom_site_calc_flag
_atom_site_refinement_flags
_atom_site_disorder_assembly
_atom_site_disorder_group
Se1 Se Uiso 0.34370(10) 0.50000 -0.02460(10) 1.000 0.0070(10) . . . .
Se2 Se Uiso 0.53630(10) 0.50000 0.28710(10) 1.000 0.0070(10) . . . .
Se3 Se Uiso 0.34120(10) 0.00000 0.35530(10) 1.000 0.0070(10) . . . .
Cu1 Cu Uiso 0.29810(10) 0.00000 0.07880(10) 1.000 0.0150(10) . . . .
Cu2 Cu Uiso 0.38960(10) 0.50000 0.21700(10) 1.000 0.0150(10) . . . .
Cu3 Cu Uiso 0.47940(10) 0.00000 0.35660(10) 1.000 0.0110(10) . . . .
Cu4 Cu Uiso 0.41690(10) 0.50000 0.47240(10) 1.000 0.0110(10) . . . .
K1 K Uiso 0.50000 0.00000 0.00000 1.000 0.0110(10) . . . .
K2 K Uiso 0.18800(10) 0.50000 0.30230(10) 1.000 0.0110(10) . . . .

loop_
_atom_type_symbol
_atom_type_description
_atom_type_scat_dispersion_real
_atom_type_scat_dispersion_imag
_atom_type_scat_source
Cu Cu 0.3201 1.2651 ' International Tables Vol C Tables 4.2.6.8 and 6.1.1.4'
K K 0.2009 0.2494 ' International Tables Vol C Tables 4.2.6.8 and 6.1.1.4'
Se Se -0.0929 2.2259 ' International Tables Vol C Tables 4.2.6.8 and 6.1.1.4'

loop_
_geom_angle_atom_site_label_1
_geom_angle_atom_site_label_2
_geom_angle_atom_site_label_3
_geom_angle
_geom_angle_site_symmetry_1
_geom_angle_site_symmetry_2
_geom_angle_site_symmetry_3
_geom_angle_publ_flag
Cu1 Se1 Cu2 68.69(4) . . . yes
Cu1 Se1 Cu1 106.96(7) . . 1_565 yes
Cu1 Se1 Cu1 70.43(6) . . 6_555 yes
Cu1 Se1 Cu2 68.69(4) 1_565 . . yes
Cu1 Se1 Cu2 108.12(8) 6_555 . . yes
Cu1 Se1 Cu1 70.43(6) 1_565 . 6_555 yes
Cu2 Se2 Cu3 66.44(6) . . . yes
Cu2 Se2 Cu3 66.44(6) . . 1_565 yes
Cu2 Se2 Cu4 111.77(8) . . 2_656 yes
Cu3 Se2 Cu3 110.82(8) . . 1_565 yes
Cu3 Se2 Cu4 76.92(4) . . 2_656 yes
Cu3 Se2 Cu4 76.92(4) 1_565 . 2_656 yes
Cu1 Se3 Cu2 60.96(4) . . . yes
Cu1 Se3 Cu3 92.47(6) . . . yes
Cu1 Se3 Cu4 117.88(4) . . . yes
Cu1 Se3 Cu2 60.96(4) . . 1_545 yes
Cu1 Se3 Cu4 117.88(4) . . 1_545 yes
Cu2 Se3 Cu3 63.54(5) . . . yes
Cu2 Se3 Cu4 57.11(4) . . . yes
Cu2 Se3 Cu2 95.32(6) . . 1_545 yes
Cu2 Se3 Cu4 128.10(9) . . 1_545 yes
Cu3 Se3 Cu4 64.74(6) . . . yes
Cu2 Se3 Cu3 63.54(5) 1_545 . . yes
Cu3 Se3 Cu4 64.74(6) . . 1_545 yes
Cu2 Se3 Cu4 128.10(9) 1_545 . . yes
Cu4 Se3 Cu4 103.38(6) . . 1_545 yes
Cu2 Se3 Cu4 57.11(4) 1_545 . 1_545 yes
Se1 Cu1 Se3 113.08(5) . . . yes
Se1 Cu1 Se1 106.96(7) . . 1_545 yes
Se1 Cu1 Se1 109.57(6) . . 6_545 yes
Se1 Cu1 Se3 113.08(5) 1_545 . . yes
Se1 Cu1 Se3 104.55(7) 6_545 . . yes
Se1 Cu1 Se1 109.57(6) 1_545 . 6_545 yes
Se1 Cu2 Se2 111.29(8) . . . yes
Se1 Cu2 Se3 117.09(5) . . . yes
Se1 Cu2 Se3 117.09(5) . . 1_565 yes
Se2 Cu2 Se3 107.28(5) . . . yes
Se2 Cu2 Se3 107.28(5) . . 1_565 yes
Se3 Cu2 Se3 95.32(6) . . 1_565 yes
Se2 Cu3 Se3 119.45(6) . . . yes
Se2 Cu3 Se2 110.82(8) . . 1_545 yes
Se2 Cu3 Se3 119.45(6) 1_545 . . yes
Se3 Cu4 Se3 103.38(6) . . 1_565 yes
Se2 Cu4 Se3 119.69(4) 2_656 . . yes
Se2 Cu4 Se3 119.69(4) 2_656 . 1_565 yes

loop_
_geom_bond_atom_site_label_1
_geom_bond_atom_site_label_2
_geom_bond_distance
_geom_bond_site_symmetry_1
_geom_bond_site_symmetry_2
_geom_bond_publ_flag
Se1 Cu1 2.4625(14) . . yes
Se1 Cu2 2.3634(15) . . yes
Se1 Cu1 2.4625(14) . 1_565 yes
Se1 Cu1 2.461(3) . 6_555 yes
Se2 Cu2 2.547(3) . . yes
Se2 Cu3 2.4040(15) . . yes
Se2 Cu3 2.4040(15) . 1_565 yes
Se2 Cu4 2.3547(15) . 2_656 yes
Se3 Cu1 2.6932(16) . . yes
Se3 Cu2 2.6773(15) . . yes
Se3 Cu3 2.468(3) . . yes
Se3 Cu4 2.5221(14) . . yes
Se3 Cu2 2.6773(15) . 1_545 yes
Se3 Cu4 2.5221(14) . 1_545 yes

loop_
_geom_torsion_atom_site_label_1
_geom_torsion_atom_site_label_2
_geom_torsion_atom_site_label_3
_geom_torsion_atom_site_label_4
_geom_torsion
_geom_torsion_site_symmetry_1
_geom_torsion_site_symmetry_2
_geom_torsion_site_symmetry_3
_geom_torsion_site_symmetry_4
_geom_torsion_publ_flag
Cu2 Se1 Cu1 Se3 3.35(8) . . . . no
Cu1 Se1 Cu2 Se2 120.39(5) . . . . no
Cu1 Se1 Cu2 Se3 -3.48(8) . . . . no
Cu3 Se2 Cu2 Se1 -116.10(3) . . . . no
Cu3 Se2 Cu2 Se3 13.18(4) . . . . no
Cu2 Se2 Cu3 Se3 -15.74(5) . . . . no
Cu4 Se3 Cu1 Se1 1.71(12) . . . . no
Cu2 Se3 Cu1 Se1 -3.15(7) . . . . no
Cu3 Se3 Cu1 Se1 -60.87(7) . . . . no
Cu3 Se3 Cu2 Se1 112.74(8) . . . . no
Cu4 Se3 Cu2 Se1 -171.49(10) . . . . no
Cu1 Se3 Cu2 Se1 3.39(8) . . . . no
Cu3 Se3 Cu2 Se2 -13.14(4) . . . . no
Cu4 Se3 Cu2 Se2 62.63(6) . . . . no
Cu1 Se3 Cu2 Se2 -122.49(6) . . . . no
Cu1 Se3 Cu3 Se2 70.97(5) . . . . no
Cu2 Se3 Cu3 Se2 15.32(5) . . . . no
Cu4 Se3 Cu3 Se2 -48.85(5) . . . . no
